data_4337292
loop_
_publ_author_name
'Hutchinson, Daniel J.'
'James, Matthew P.'
'Hanton, Lyall R.'
'Moratti, Stephen C.'

_publ_section_title
;
 Metal-induced isomerization of a molecular strand containing
 contradictory dynamic coordination sites.
;
_journal_issue 4
_journal_name_full 'Inorganic chemistry'
_journal_page_first 2122
_journal_page_last 2132
_journal_paper_doi 10.1021/ic4027392
_journal_volume 53
_journal_year 2014
_chemical_formula_moiety 'C70 H77 Ag6 N30 O4, 2(C F3 O3 S)'
_chemical_formula_sum 'C72 H77 Ag6 F6 N30 O10 S2'
_chemical_formula_weight 2348.00
_chemical_name_systematic
;
 ?
;
_space_group_IT_number 15
_symmetry_cell_setting monoclinic
_symmetry_space_group_name_Hall '-I 2ya'
_symmetry_space_group_name_H-M 'I 1 2/a 1'
_atom_sites_solution_hydrogens geom
_atom_sites_solution_primary direct
_atom_sites_solution_secondary difmap
_audit_creation_method SHELXL-97
_cell_angle_alpha 90.0
_cell_angle_beta 91.233(3)
_cell_angle_gamma 90.0
_cell_formula_units_Z 8.00000
_cell_length_a 34.0737(14)
_cell_length_b 20.2018(13)
_cell_length_c 33.1437(11)
_cell_measurement_reflns_used 11646
_cell_measurement_temperature 100.01(13)
_cell_measurement_theta_max 74.3380
_cell_measurement_theta_min 3.6670
_cell_volume 22809.2(19)
_computing_cell_refinement
;
CrysAlisPro, Agilent Technologies,
Version 1.171.36.28 (release 01-02-2013 CrysAlis171 .NET)
(compiled Feb  1 2013,16:14:44)
;
_computing_data_collection
;
CrysAlisPro, Agilent Technologies,
Version 1.171.36.28 (release 01-02-2013 CrysAlis171 .NET)
(compiled Feb  1 2013,16:14:44)
;
_computing_data_reduction
;
CrysAlisPro, Agilent Technologies,
Version 1.171.36.28 (release 01-02-2013 CrysAlis171 .NET)
(compiled Feb  1 2013,16:14:44)
;
_computing_molecular_graphics 'Bruker SHELXTL'
_computing_publication_material 'Bruker SHELXTL'
_computing_structure_refinement 'SHELXL-97 (Sheldrick, 2008)'
_computing_structure_solution 'SHELXS-97 (Sheldrick, 2008)'
_diffrn_ambient_temperature 100.01(13)
_diffrn_detector_area_resol_mean 5.1725
_diffrn_measured_fraction_theta_full 0.9937
_diffrn_measured_fraction_theta_max 0.9611
_diffrn_measurement_device_type 'SuperNova, Dual, Cu at zero, Atlas'
_diffrn_measurement_method '\w scans'
_diffrn_radiation_monochromator mirror
_diffrn_radiation_source 'SuperNova (Cu) X-ray Source'
_diffrn_radiation_type 'Cu K\a'
_diffrn_radiation_wavelength 1.5418
_diffrn_reflns_av_R_equivalents 0.0577
_diffrn_reflns_av_sigmaI/netI 0.0599
_diffrn_reflns_limit_h_max 32
_diffrn_reflns_limit_h_min -40
_diffrn_reflns_limit_k_max 24
_diffrn_reflns_limit_k_min -24
_diffrn_reflns_limit_l_max 40
_diffrn_reflns_limit_l_min -40
_diffrn_reflns_number 63787
_diffrn_reflns_theta_full 66.4915
_diffrn_reflns_theta_max 74.8467
_diffrn_reflns_theta_min 3.6271
_exptl_absorpt_coefficient_mu 9.010
_exptl_absorpt_correction_T_max 0.301
_exptl_absorpt_correction_T_min 0.182
_exptl_absorpt_correction_type gaussian
_exptl_absorpt_process_details
;
CrysAlisPro, Agilent Technologies,
Version 1.171.36.28 (release 01-02-2013 CrysAlis171 .NET)
(compiled Feb  1 2013,16:14:44)
Numerical absorption correction based on gaussian integration over
            a multifaceted crystal model
;
_exptl_crystal_colour yellow
_exptl_crystal_density_diffrn 1.367
_exptl_crystal_density_method 'not measured'
_exptl_crystal_description rod
_exptl_crystal_F_000 9336
_exptl_crystal_size_max 0.4068
_exptl_crystal_size_mid 0.1594
_exptl_crystal_size_min 0.1192
_platon_squeeze_details
;
;
_refine_diff_density_max 2.731
_refine_diff_density_min -1.644
_refine_diff_density_rms 0.134
_refine_ls_extinction_method none
_refine_ls_goodness_of_fit_ref 0.998
_refine_ls_hydrogen_treatment mixed
_refine_ls_matrix_type full
_refine_ls_number_parameters 1158
_refine_ls_number_reflns 21059
_refine_ls_number_restraints 42
_refine_ls_restrained_S_all 0.997
_refine_ls_R_factor_all 0.1268
_refine_ls_R_factor_gt 0.0901
_refine_ls_shift/su_max 0.002
_refine_ls_shift/su_mean 0.000
_refine_ls_structure_factor_coef Fsqd
_refine_ls_weighting_details 'calc w=1/[\s^2^(Fo^2^)+(0.1714P)^2^+0.0000P] where P=(Fo^2^+2Fc^2^)/3'
_refine_ls_weighting_scheme calc
_refine_ls_wR_factor_gt 0.2576
_refine_ls_wR_factor_ref 0.2857
_reflns_number_gt 10647
_reflns_number_total 21059
_reflns_threshold_expression >2\s(I)
_cod_data_source_file ic4027392_si_002.cif
_cod_data_source_block Complex_6_sdh1115a
_cod_original_cell_volume 22809(2)
_cod_database_code 4337292

loop_
_symmetry_equiv_pos_as_xyz
'x, y, z'
'-x+1/2, y, -z'
'x+1/2, y+1/2, z+1/2'
'-x+1, y+1/2, -z+1/2'
'-x, -y, -z'
'x-1/2, -y, z'
'-x+1/2, -y+1/2, -z+1/2'
'x, -y+1/2, z+1/2'

loop_
_atom_site_label
_atom_site_type_symbol
_atom_site_fract_x
_atom_site_fract_y
_atom_site_fract_z
_atom_site_U_iso_or_equiv
_atom_site_adp_type
_atom_site_occupancy
_atom_site_symmetry_multiplicity
_atom_site_calc_flag
_atom_site_refinement_flags
_atom_site_disorder_assembly
_atom_site_disorder_group
C1 C 0.9782(6) 0.1228(9) 0.2798(5) 0.137(6) Uani 1 1 d U . .
H1A H 0.9582 0.1391 0.2977 0.164 Uiso 1 1 calc R . .
H1B H 0.9909 0.0853 0.2929 0.164 Uiso 1 1 calc R . .
C2 C 1.0081(5) 0.1763(7) 0.2737(4) 0.115(5) Uani 1 1 d . . .
C3 C 1.0245(6) 0.2031(11) 0.3074(4) 0.144(7) Uani 1 1 d . . .
H3 H 1.0173 0.1883 0.3328 0.173 Uiso 1 1 calc R . .
C4 C 1.0516(7) 0.2520(11) 0.3038(5) 0.144(7) Uani 1 1 d . . .
H4 H 1.0622 0.2728 0.3266 0.173 Uiso 1 1 calc R . .
C5 C 1.0633(5) 0.2701(7) 0.2655(3) 0.105(4) Uani 1 1 d . . .
H5 H 1.0824 0.3023 0.2620 0.125 Uiso 1 1 calc R . .
C6 C 1.0460(5) 0.2394(7) 0.2332(3) 0.099(4) Uani 1 1 d . . .
C7 C 1.0619(4) 0.2583(7) 0.1931(3) 0.096(4) Uani 1 1 d . . .
H7 H 1.0721 0.3004 0.1887 0.115 Uiso 1 1 calc R . .
C8 C 1.0892(5) 0.2939(7) 0.1216(4) 0.107(4) Uani 1 1 d . . .
H8A H 1.0675 0.3238 0.1174 0.161 Uiso 1 1 calc R . .
H8B H 1.1054 0.2943 0.0982 0.161 Uiso 1 1 calc R . .
H8C H 1.1044 0.3077 0.1448 0.161 Uiso 1 1 calc R . .
C9 C 1.0790(3) 0.1803(5) 0.0993(3) 0.073(3) Uani 1 1 d . . .
C10 C 1.0834(3) 0.1962(6) 0.0589(3) 0.079(3) Uani 1 1 d . . .
H10 H 1.0817 0.2397 0.0497 0.095 Uiso 1 1 calc R . .
C11 C 1.0903(3) 0.1440(6) 0.0330(3) 0.069(2) Uani 1 1 d . . .
C12 C 1.0845(3) 0.0703(5) 0.0847(3) 0.068(2) Uani 1 1 d . . .
C13 C 1.0856(3) 0.0023(5) 0.0990(3) 0.079(3) Uani 1 1 d . . .
H13A H 1.1089 -0.0045 0.1152 0.119 Uiso 1 1 calc R . .
H13B H 1.0857 -0.0273 0.0763 0.119 Uiso 1 1 calc R . .
H13C H 1.0629 -0.0063 0.1149 0.119 Uiso 1 1 calc R . .
C14 C 1.0943(6) 0.2212(6) -0.0265(3) 0.121(6) Uani 1 1 d . . .
H14A H 1.0774 0.2201 -0.0500 0.181 Uiso 1 1 calc R . .
H14B H 1.1205 0.2320 -0.0342 0.181 Uiso 1 1 calc R . .
H14C H 1.0850 0.2542 -0.0081 0.181 Uiso 1 1 calc R . .
C15 C 1.1012(3) 0.1054(6) -0.0701(3) 0.081(3) Uani 1 1 d . . .
H15 H 1.0987 0.1453 -0.0839 0.097 Uiso 1 1 calc R . .
C16 C 1.1068(3) 0.0429(6) -0.0912(3) 0.075(3) Uani 1 1 d . . .
C17 C 1.1067(3) 0.0399(7) -0.1332(3) 0.081(3) Uani 1 1 d . . .
H17 H 1.1047 0.0781 -0.1488 0.097 Uiso 1 1 calc R . .
C18 C 1.1096(3) -0.0229(7) -0.1514(3) 0.088(3) Uani 1 1 d . . .
H18 H 1.1087 -0.0265 -0.1794 0.105 Uiso 1 1 calc R . .
C19 C 1.1138(3) -0.0783(7) -0.1283(3) 0.086(3) Uani 1 1 d . . .
H19 H 1.1153 -0.1199 -0.1401 0.104 Uiso 1 1 calc R . .
C20 C 1.1158(3) -0.0710(6) -0.0856(3) 0.077(3) Uani 1 1 d . . .
C21 C 1.1217(3) -0.1271(6) -0.0582(3) 0.077(3) Uani 1 1 d . . .
H21 H 1.1197 -0.1706 -0.0672 0.092 Uiso 1 1 calc R . .
C22 C 1.1311(5) -0.2288(7) -0.0014(4) 0.109(4) Uani 1 1 d . . .
H22A H 1.1036 -0.2364 -0.0064 0.164 Uiso 1 1 calc R . .
H22B H 1.1400 -0.2553 0.0210 0.164 Uiso 1 1 calc R . .
H22C H 1.1454 -0.2405 -0.0250 0.164 Uiso 1 1 calc R . .
C23 C 1.1520(3) -0.1336(5) 0.0432(3) 0.070(2) Uani 1 1 d . . .
C24 C 1.1571(4) -0.1745(7) 0.0771(3) 0.097(4) Uani 1 1 d . . .
H24 H 1.1513 -0.2195 0.0767 0.116 Uiso 1 1 calc R . .
C25 C 1.1716(4) -0.1426(7) 0.1117(3) 0.086(3) Uani 1 1 d . . .
C26 C 1.1755(3) -0.0462(5) 0.0796(3) 0.068(2) Uani 1 1 d . . .
C27 C 1.1878(3) 0.0251(6) 0.0793(3) 0.080(3) Uani 1 1 d . . .
H27A H 1.2140 0.0285 0.0692 0.119 Uiso 1 1 calc R . .
H27B H 1.1873 0.0425 0.1062 0.119 Uiso 1 1 calc R . .
H27C H 1.1701 0.0499 0.0622 0.119 Uiso 1 1 calc R . .
C28 C 1.1497(7) -0.2401(8) 0.1561(5) 0.163(9) Uani 1 1 d . . .
H28A H 1.1597 -0.2780 0.1423 0.244 Uiso 1 1 calc R . .
H28B H 1.1234 -0.2312 0.1468 0.244 Uiso 1 1 calc R . .
H28C H 1.1498 -0.2486 0.1846 0.244 Uiso 1 1 calc R . .
C29 C 1.2052(4) -0.1894(6) 0.2095(3) 0.087(3) Uani 1 1 d . . .
H29 H 1.1873 -0.2223 0.2158 0.104 Uiso 1 1 calc R . .
C30 C 1.2349(4) -0.1703(5) 0.2385(3) 0.084(3) Uani 1 1 d . . .
C31 C 1.2274(5) -0.1763(6) 0.2779(3) 0.099(4) Uani 1 1 d . . .
H31 H 1.2039 -0.1948 0.2862 0.119 Uiso 1 1 calc R . .
C32 C 1.2558(6) -0.1537(9) 0.3064(4) 0.130(6) Uani 1 1 d . . .
H32 H 1.2515 -0.1574 0.3339 0.156 Uiso 1 1 calc R . .
C33 C 1.2899(6) -0.1265(9) 0.2929(5) 0.145(7) Uani 1 1 d . . .
H33 H 1.3083 -0.1091 0.3111 0.175 Uiso 1 1 calc R . .
C34 C 1.2967(5) -0.1250(6) 0.2512(5) 0.111(5) Uani 1 1 d . . .
C35 C 1.3341(5) -0.0977(10) 0.2406(6) 0.130(6) Uani 1 1 d . . .
H35A H 1.3325 -0.0498 0.2397 0.156 Uiso 1 1 calc R . .
H35B H 1.3538 -0.1098 0.2608 0.156 Uiso 1 1 calc R . .
C36 C 0.9722(4) 0.2326(7) 0.0981(3) 0.102(4) Uani 1 1 d . . .
H36A H 0.9548 0.2348 0.1209 0.122 Uiso 1 1 calc R . .
H36B H 0.9974 0.2504 0.1066 0.122 Uiso 1 1 calc R . .
C37 C 0.9771(3) 0.1616(7) 0.0856(4) 0.089(3) Uani 1 1 d . . .
C38 C 0.9763(3) 0.1415(7) 0.0450(3) 0.087(3) Uani 1 1 d . . .
H38 H 0.9735 0.1730 0.0247 0.104 Uiso 1 1 calc R . .
C39 C 0.9796(3) 0.0749(7) 0.0349(3) 0.087(3) Uani 1 1 d . . .
H39 H 0.9794 0.0607 0.0082 0.104 Uiso 1 1 calc R . .
C40 C 0.9831(3) 0.0333(7) 0.0652(3) 0.090(3) Uani 1 1 d . . .
H40 H 0.9852 -0.0116 0.0593 0.108 Uiso 1 1 calc R . .
C41 C 0.9836(3) 0.0523(7) 0.1060(3) 0.085(3) Uani 1 1 d . . .
C42 C 0.9887(3) 0.0034(7) 0.1373(3) 0.090(3) Uani 1 1 d . . .
H42 H 0.9800 -0.0398 0.1330 0.107 Uiso 1 1 calc R . .
C43 C 0.9865(5) -0.0906(8) 0.1981(4) 0.118(5) Uani 1 1 d . . .
H43A H 0.9587 -0.0824 0.1977 0.177 Uiso 1 1 calc R . .
H43B H 0.9935 -0.1175 0.2210 0.177 Uiso 1 1 calc R . .
H43C H 0.9934 -0.1131 0.1737 0.177 Uiso 1 1 calc R . .
C44 C 1.0290(4) -0.0100(7) 0.2360(4) 0.098(4) Uani 1 1 d . . .
C45 C 1.0206(5) -0.0407(9) 0.2720(4) 0.123(5) Uani 1 1 d . . .
H45 H 0.9993 -0.0691 0.2745 0.147 Uiso 1 1 calc R . .
C46 C 1.0451(6) -0.0268(9) 0.3034(4) 0.121(6) Uani 1 1 d . . .
C47 C 1.0775(5) 0.0508(7) 0.2663(4) 0.101(4) Uani 1 1 d . . .
C48 C 1.1085(5) 0.1020(7) 0.2637(4) 0.123(6) Uani 1 1 d . . .
H48A H 1.1157 0.1075 0.2360 0.185 Uiso 1 1 calc R . .
H48B H 1.1311 0.0885 0.2795 0.185 Uiso 1 1 calc R . .
H48C H 1.0988 0.1432 0.2739 0.185 Uiso 1 1 calc R . .
C49 C 1.0087(6) -0.1041(11) 0.3487(5) 0.167(9) Uani 1 1 d . . .
H49A H 1.0189 -0.1484 0.3496 0.250 Uiso 1 1 calc R . .
H49B H 0.9893 -0.1007 0.3273 0.250 Uiso 1 1 calc R . .
H49C H 0.9968 -0.0937 0.3739 0.250 Uiso 1 1 calc R . .
C50 C 1.0662(7) -0.0828(10) 0.4016(5) 0.147(7) Uani 1 1 d . . .
H50 H 1.0464 -0.1120 0.4085 0.176 Uiso 1 1 calc R . .
C51 C 1.1021(7) -0.0656(10) 0.4269(6) 0.143(6) Uani 1 1 d U . .
C52 C 1.1061(9) -0.0919(14) 0.4716(9) 0.209(10) Uani 1 1 d U . .
H52 H 1.0849 -0.1132 0.4831 0.251 Uiso 1 1 calc R . .
C53 C 1.1386(8) -0.0844(17) 0.4926(6) 0.208(13) Uani 1 1 d . . .
H53 H 1.1405 -0.0990 0.5192 0.250 Uiso 1 1 calc R . .
C54 C 1.1686(10) -0.0556(15) 0.4753(10) 0.218(11) Uani 1 1 d U . .
H54 H 1.1926 -0.0555 0.4892 0.261 Uiso 1 1 calc R . .
C55 C 1.1666(7) -0.0227(11) 0.4343(7) 0.147(6) Uani 1 1 d U . .
C56 C 1.1997(7) 0.0092(13) 0.4145(6) 0.181(10) Uani 1 1 d . . .
H56 H 1.2217 0.0232 0.4292 0.217 Uiso 1 1 calc R . .
C57 C 1.2627(6) 0.0741(12) 0.3720(6) 0.186(10) Uani 1 1 d . . .
H57A H 1.2576 0.0863 0.3994 0.280 Uiso 1 1 calc R . .
H57B H 1.2698 0.1127 0.3570 0.280 Uiso 1 1 calc R . .
H57C H 1.2837 0.0426 0.3716 0.280 Uiso 1 1 calc R . .
C58 C 1.2241(6) 0.0319(7) 0.3125(3) 0.109(5) Uani 1 1 d . . .
C59 C 1.2522(4) 0.0488(6) 0.2856(3) 0.093(4) Uani 1 1 d . . .
H59 H 1.2749 0.0699 0.2947 0.112 Uiso 1 1 calc R . .
C60 C 1.2472(4) 0.0349(5) 0.2452(3) 0.084(3) Uani 1 1 d . . .
C61 C 1.1879(4) -0.0163(6) 0.2606(3) 0.082(3) Uani 1 1 d . . .
C62 C 1.1521(4) -0.0505(6) 0.2464(4) 0.092(3) Uani 1 1 d . . .
H62A H 1.1419 -0.0290 0.2226 0.137 Uiso 1 1 calc R . .
H62B H 1.1328 -0.0491 0.2671 0.137 Uiso 1 1 calc R . .
H62C H 1.1582 -0.0958 0.2403 0.137 Uiso 1 1 calc R . .
C63 C 1.2978(5) 0.1138(7) 0.2232(6) 0.127(5) Uani 1 1 d . . .
H63A H 1.3241 0.1048 0.2148 0.191 Uiso 1 1 calc R . .
H63B H 1.2983 0.1252 0.2513 0.191 Uiso 1 1 calc R . .
H63C H 1.2871 0.1499 0.2078 0.191 Uiso 1 1 calc R . .
C64 C 1.2927(4) 0.0462(7) 0.1525(5) 0.100(4) Uani 1 1 d . . .
H64 H 1.3096 0.0815 0.1578 0.120 Uiso 1 1 calc R . .
C65 C 1.2906(3) 0.0169(6) 0.1116(3) 0.080(3) Uani 1 1 d . . .
C66 C 1.2971(3) 0.0596(8) 0.0777(4) 0.100(4) Uani 1 1 d . . .
H66 H 1.3035 0.1038 0.0819 0.120 Uiso 1 1 calc R . .
C67 C 1.2938(4) 0.0360(11) 0.0402(5) 0.116(5) Uani 1 1 d . . .
H67 H 1.2960 0.0631 0.0177 0.139 Uiso 1 1 calc R . .
C68 C 1.2871(4) -0.0288(11) 0.0372(4) 0.115(6) Uani 1 1 d . A .
H68 H 1.2867 -0.0477 0.0115 0.139 Uiso 1 1 calc R . .
C69 C 1.2807(3) -0.0704(8) 0.0704(3) 0.095(4) Uani 1 1 d . . .
C71 C 0.4264(6) 0.7107(19) 0.2519(10) 0.24(2) Uani 1 1 d . . .
C72 C 0.1838(6) 0.2026(9) 0.2048(6) 0.127(5) Uani 1 1 d . . .
N1 N 1.0194(4) 0.1929(6) 0.2362(3) 0.096(3) Uani 1 1 d . . .
N2 N 1.0612(3) 0.2139(5) 0.1644(3) 0.085(2) Uani 1 1 d . . .
N3 N 1.0749(3) 0.2301(5) 0.1277(3) 0.084(2) Uani 1 1 d . . .
N4 N 1.0786(2) 0.1175(4) 0.1124(2) 0.070(2) Uani 1 1 d . . .
N5 N 1.0911(2) 0.0798(4) 0.0453(2) 0.068(2) Uani 1 1 d . . .
N6 N 1.0941(3) 0.1571(4) -0.0070(2) 0.078(2) Uani 1 1 d . . .
N7 N 1.1000(2) 0.1022(5) -0.0311(2) 0.074(2) Uani 1 1 d . . .
N8 N 1.1118(2) -0.0121(4) -0.0685(2) 0.068(2) Uani 1 1 d . . .
N9 N 1.1298(3) -0.1133(5) -0.0215(2) 0.080(2) Uani 1 1 d . . .
N10 N 1.1375(3) -0.1585(5) 0.0079(2) 0.082(2) Uani 1 1 d . . .
N11 N 1.1612(2) -0.0692(4) 0.0456(2) 0.068(2) Uani 1 1 d . . .
N12 N 1.1823(2) -0.0800(4) 0.1135(2) 0.0664(19) Uani 1 1 d . . .
N13 N 1.1754(4) -0.1808(6) 0.1479(3) 0.113(4) Uani 1 1 d . . .
N14 N 1.2034(3) -0.1609(5) 0.1743(2) 0.080(2) Uani 1 1 d . . .
N15 N 1.2693(3) -0.1446(4) 0.2243(3) 0.084(3) Uani 1 1 d . A .
N16 N 0.9810(2) 0.1164(5) 0.1152(2) 0.079(2) Uani 1 1 d . . .
N17 N 1.0053(3) 0.0193(5) 0.1714(3) 0.089(3) Uani 1 1 d . . .
N18 N 1.0077(3) -0.0270(6) 0.2007(3) 0.101(3) Uani 1 1 d . . .
N19 N 1.0560(3) 0.0375(5) 0.2333(2) 0.093(3) Uani 1 1 d . . .
N20 N 1.0734(4) 0.0170(6) 0.3018(3) 0.104(4) Uani 1 1 d . . .
N21 N 1.0403(5) -0.0580(7) 0.3414(3) 0.136(6) Uani 1 1 d . . .
N22 N 1.0684(5) -0.0490(7) 0.3679(3) 0.133(5) Uani 1 1 d . . .
N23 N 1.1341(5) -0.0329(9) 0.4147(4) 0.142(5) Uani 1 1 d . . .
N24 N 1.1971(5) 0.0169(9) 0.3765(3) 0.151(6) Uani 1 1 d . . .
N25 N 1.2273(6) 0.0444(9) 0.3537(4) 0.162(7) Uani 1 1 d . . .
N26 N 1.1903(4) 0.0007(5) 0.2998(3) 0.094(3) Uani 1 1 d . . .
N27 N 1.2143(3) -0.0006(4) 0.2323(2) 0.072(2) Uani 1 1 d . . .
N28 N 1.2737(3) 0.0555(5) 0.2169(3) 0.091(3) Uani 1 1 d . . .
N29 N 1.2713(3) 0.0229(4) 0.1807(3) 0.077(2) Uani 1 1 d . . .
N30 N 1.2835(3) -0.0472(5) 0.1070(3) 0.083(2) Uani 1 1 d . A .
O1 O 0.9588(3) 0.0998(6) 0.2410(3) 0.132(4) Uani 1 1 d . . .
H1 H 0.9379 0.0701 0.2402 0.159 Uiso 1 1 calc R . .
O2 O 1.3440(4) -0.1199(6) 0.2061(5) 0.140(4) Uani 1 1 d . . .
H2 H 1.3457 -0.1604 0.2070 0.211 Uiso 1 1 calc R . .
O3 O 0.9569(5) 0.2706(7) 0.0668(4) 0.175(6) Uani 1 1 d . . .
H3A H 0.9718 0.2697 0.0477 0.262 Uiso 1 1 calc R . .
O11 O 0.4184(3) 0.7761(5) 0.1855(3) 0.117(3) Uani 1 1 d . . .
O12 O 0.3994(4) 0.6598(5) 0.1882(3) 0.147(5) Uani 1 1 d . . .
O13 O 0.3626(3) 0.7397(5) 0.2235(3) 0.108(3) Uani 1 1 d . . .
O21 O 0.1616(3) 0.1911(5) 0.1308(3) 0.117(3) Uani 1 1 d . . .
O22 O 0.2188(3) 0.1286(7) 0.1552(3) 0.156(5) Uani 1 1 d . . .
O23 O 0.1558(4) 0.0960(5) 0.1758(4) 0.141(4) Uani 1 1 d . . .
F11 F 0.4633(4) 0.6955(7) 0.2430(6) 0.235(8) Uani 1 1 d . . .
F12 F 0.4234(7) 0.7629(9) 0.2777(5) 0.236(10) Uani 1 1 d . . .
F13 F 0.4125(5) 0.6569(8) 0.2718(4) 0.230(8) Uani 1 1 d . . .
F21 F 0.2080(3) 0.2546(6) 0.1968(3) 0.153(4) Uani 1 1 d . . .
F22 F 0.2012(3) 0.1700(6) 0.2362(3) 0.153(4) Uani 1 1 d . . .
F23 F 0.1504(3) 0.2277(4) 0.2159(3) 0.136(3) Uani 1 1 d . . .
S1 S 0.39745(11) 0.72189(18) 0.20429(12) 0.1025(10) Uani 1 1 d . . .
S2 S 0.17877(13) 0.1488(2) 0.16208(12) 0.1166(13) Uani 1 1 d . . .
Ag1 Ag 0.98660(3) 0.14719(5) 0.18040(2) 0.0883(3) Uani 1 1 d . . .
Ag2 Ag 1.11816(2) -0.00041(4) 0.003143(19) 0.0700(2) Uani 1 1 d . . .
Ag3 Ag 1.27693(3) -0.11545(5) 0.16036(3) 0.0953(3) Uani 1 1 d . . .
Ag4 Ag 1.06727(3) 0.09272(5) 0.17638(2) 0.0801(3) Uani 1 1 d . . .
Ag5 Ag 1.13385(5) -0.00437(9) 0.34252(3) 0.1436(6) Uani 1 1 d . . .
Ag6 Ag 1.20714(3) -0.03042(5) 0.16865(2) 0.0806(3) Uani 1 1 d . A .
C70 C 1.2707(5) -0.1483(9) 0.0661(5) 0.083(6) Uani 0.67(2) 1 d PU A 1
H70A H 1.2437 -0.1527 0.0566 0.100 Uiso 0.67(2) 1 calc PR A 1
H70B H 1.2873 -0.1670 0.0456 0.100 Uiso 0.67(2) 1 calc PR A 1
O4 O 1.2754(5) -0.1846(9) 0.1008(5) 0.187(10) Uani 0.67(2) 1 d PRU A 1
H4A H 1.2778 -0.2305 0.1013 0.224 Uiso 0.67(2) 1 calc PR A 1
C70A C 1.2730(12) -0.124(3) 0.0640(11) 0.078(10) Uiso 0.33(2) 1 d P A 2
H70C H 1.2503 -0.1335 0.0803 0.094 Uiso 0.33(2) 1 calc PR A 2
H70D H 1.2944 -0.1497 0.0759 0.094 Uiso 0.33(2) 1 calc PR A 2
O4A O 1.2647(10) -0.1552(15) 0.0265(5) 0.124(13) Uani 0.33(2) 1 d P A 2
H4A1 H 1.2447 -0.1390 0.0164 0.186 Uiso 0.33(2) 1 calc PR A 2

loop_
_atom_site_aniso_label
_atom_site_aniso_U_11
_atom_site_aniso_U_22
_atom_site_aniso_U_33
_atom_site_aniso_U_23
_atom_site_aniso_U_13
_atom_site_aniso_U_12
C1 0.137(6) 0.137(6) 0.137(6) 0.0000(10) 0.0036(10) 0.0003(10)
C2 0.174(15) 0.104(9) 0.070(7) -0.025(6) 0.036(8) -0.010(9)
C3 0.178(19) 0.187(19) 0.069(8) 0.002(10) 0.053(10) 0.027(15)
C4 0.19(2) 0.165(17) 0.078(9) -0.018(10) -0.002(10) 0.031(15)
C5 0.131(12) 0.109(9) 0.075(7) -0.019(6) 0.021(7) 0.023(8)
C6 0.134(12) 0.092(8) 0.070(6) -0.010(6) 0.014(7) 0.020(8)
C7 0.119(11) 0.094(8) 0.075(6) 0.003(6) 0.012(6) 0.014(7)
C8 0.127(12) 0.104(9) 0.092(8) -0.014(7) 0.030(8) 0.012(8)
C9 0.069(7) 0.088(7) 0.064(5) 0.005(5) 0.014(4) 0.003(5)
C10 0.080(7) 0.084(7) 0.072(6) 0.004(5) 0.014(5) 0.003(5)
C11 0.039(5) 0.106(7) 0.063(5) 0.004(5) 0.006(4) -0.005(5)
C12 0.043(5) 0.094(7) 0.068(5) 0.010(5) 0.017(4) 0.007(4)
C13 0.080(7) 0.085(6) 0.075(6) 0.018(5) 0.032(5) 0.000(5)
C14 0.215(18) 0.087(8) 0.062(6) 0.006(6) 0.021(8) 0.023(10)
C15 0.064(6) 0.107(8) 0.070(6) 0.014(6) -0.005(5) -0.006(6)
C16 0.054(6) 0.114(8) 0.057(5) 0.002(5) 0.007(4) -0.014(5)
C17 0.057(6) 0.125(9) 0.061(5) 0.014(6) 0.007(4) 0.002(6)
C18 0.046(6) 0.158(12) 0.059(5) -0.006(7) 0.010(4) -0.005(6)
C19 0.084(8) 0.114(9) 0.061(5) -0.014(6) 0.000(5) -0.007(6)
C20 0.056(6) 0.111(8) 0.064(5) 0.010(6) -0.001(4) -0.007(5)
C21 0.067(6) 0.109(8) 0.055(5) -0.006(5) 0.009(4) -0.008(5)
C22 0.127(12) 0.117(10) 0.082(7) 0.006(7) -0.035(7) -0.008(9)
C23 0.068(6) 0.078(6) 0.065(5) 0.011(4) -0.004(4) -0.014(5)
C24 0.120(10) 0.099(8) 0.071(6) 0.016(6) -0.003(6) -0.033(7)
C25 0.089(8) 0.116(9) 0.054(5) 0.000(5) 0.006(5) -0.008(7)
C26 0.050(5) 0.099(7) 0.055(5) 0.002(5) 0.006(4) 0.006(5)
C27 0.064(6) 0.104(8) 0.071(6) -0.005(5) 0.009(5) -0.005(5)
C28 0.24(2) 0.127(12) 0.115(11) 0.049(10) -0.062(13) -0.067(14)
C29 0.112(9) 0.094(7) 0.054(5) 0.000(5) 0.001(5) -0.013(7)
C30 0.117(10) 0.068(6) 0.067(6) 0.018(5) 0.007(6) 0.018(6)
C31 0.159(13) 0.093(8) 0.046(5) -0.001(5) 0.000(6) 0.018(8)
C32 0.153(15) 0.156(14) 0.080(8) 0.037(9) -0.030(9) -0.014(12)
C33 0.180(18) 0.143(13) 0.111(11) 0.048(10) -0.073(12) -0.053(13)
C34 0.126(13) 0.077(7) 0.129(11) 0.042(7) -0.028(9) -0.007(7)
C35 0.105(13) 0.141(14) 0.144(14) 0.038(12) -0.024(11) 0.018(11)
C36 0.101(10) 0.138(11) 0.066(6) 0.010(7) 0.000(6) -0.012(8)
C37 0.052(6) 0.126(10) 0.090(7) -0.013(7) 0.006(5) 0.015(6)
C38 0.078(8) 0.117(9) 0.066(6) -0.001(6) 0.015(5) 0.014(6)
C39 0.059(6) 0.139(11) 0.064(6) -0.003(6) 0.013(5) 0.001(6)
C40 0.077(8) 0.119(9) 0.075(7) -0.007(6) 0.018(5) 0.005(7)
C41 0.063(7) 0.105(9) 0.087(7) -0.004(6) 0.024(5) -0.008(6)
C42 0.065(7) 0.130(10) 0.074(6) 0.004(7) 0.011(5) 0.008(6)
C43 0.125(12) 0.154(13) 0.076(7) 0.024(8) 0.016(7) -0.014(10)
C44 0.104(10) 0.101(9) 0.089(8) 0.028(7) 0.030(7) -0.004(7)
C45 0.138(13) 0.160(14) 0.071(7) 0.034(8) 0.040(8) 0.017(11)
C46 0.151(15) 0.132(12) 0.082(9) 0.028(8) 0.057(10) 0.025(11)
C47 0.132(12) 0.090(8) 0.083(8) -0.002(6) 0.012(7) 0.011(8)
C48 0.179(17) 0.116(11) 0.073(7) 0.005(7) -0.027(9) 0.031(11)
C49 0.154(17) 0.22(2) 0.134(13) 0.107(14) 0.066(12) 0.037(15)
C50 0.20(2) 0.149(14) 0.096(10) 0.010(10) 0.020(11) 0.023(14)
C51 0.143(6) 0.143(6) 0.143(6) 0.0002(10) 0.0032(10) 0.0003(10)
C52 0.209(10) 0.209(10) 0.209(10) 0.0002(10) 0.0047(10) 0.0001(10)
C53 0.19(2) 0.34(4) 0.103(12) 0.033(18) -0.014(14) -0.06(2)
C54 0.218(11) 0.218(11) 0.218(11) -0.0001(10) 0.0046(11) 0.0000(10)
C55 0.147(6) 0.147(6) 0.146(6) 0.0000(10) 0.0031(10) 0.0003(10)
C56 0.18(2) 0.26(3) 0.103(12) -0.004(15) -0.009(13) 0.03(2)
C57 0.18(2) 0.23(2) 0.141(14) -0.114(16) -0.033(14) -0.009(17)
C58 0.163(15) 0.107(9) 0.057(6) 0.007(6) -0.015(8) 0.026(10)
C59 0.121(10) 0.083(7) 0.074(6) -0.008(6) -0.027(7) 0.025(7)
C60 0.114(9) 0.071(6) 0.066(6) -0.012(5) -0.007(6) 0.004(6)
C61 0.095(8) 0.087(7) 0.065(5) -0.003(5) 0.010(5) 0.029(6)
C62 0.109(10) 0.079(7) 0.087(7) -0.013(6) 0.020(7) -0.011(6)
C63 0.123(13) 0.082(8) 0.175(15) -0.001(9) -0.011(11) -0.025(8)
C64 0.068(8) 0.092(8) 0.139(11) 0.011(8) -0.015(7) 0.013(6)
C65 0.043(5) 0.108(9) 0.089(7) 0.003(6) 0.005(5) 0.015(5)
C66 0.046(6) 0.142(11) 0.113(10) 0.039(9) 0.011(6) 0.010(6)
C67 0.057(8) 0.178(16) 0.113(12) 0.048(12) 0.014(7) 0.017(9)
C68 0.050(7) 0.226(19) 0.072(7) 0.040(10) 0.023(5) 0.038(9)
C69 0.061(7) 0.152(12) 0.071(6) 0.001(7) 0.007(5) 0.037(7)
C71 0.086(14) 0.34(4) 0.30(4) 0.25(4) 0.023(17) -0.011(18)
C72 0.130(15) 0.111(11) 0.141(14) -0.014(10) 0.028(11) 0.015(11)
N1 0.121(9) 0.107(7) 0.061(5) -0.006(5) 0.019(5) 0.021(7)
N2 0.097(7) 0.090(6) 0.068(5) -0.005(4) 0.022(5) -0.001(5)
N3 0.084(6) 0.096(6) 0.073(5) -0.004(5) 0.021(4) -0.003(5)
N4 0.060(5) 0.084(5) 0.065(4) 0.007(4) 0.005(4) 0.001(4)
N5 0.056(5) 0.092(6) 0.057(4) 0.011(4) 0.007(3) 0.000(4)
N6 0.086(6) 0.087(6) 0.062(4) 0.003(4) 0.007(4) 0.017(5)
N7 0.056(5) 0.113(7) 0.054(4) 0.021(4) 0.006(3) -0.007(4)
N8 0.055(5) 0.089(6) 0.059(4) -0.002(4) -0.005(3) -0.010(4)
N9 0.081(6) 0.102(6) 0.056(4) -0.013(4) 0.016(4) -0.032(5)
N10 0.086(6) 0.102(6) 0.058(4) 0.007(4) -0.012(4) -0.006(5)
N11 0.058(5) 0.098(6) 0.048(3) 0.001(4) 0.009(3) -0.001(4)
N12 0.072(5) 0.073(5) 0.054(4) -0.005(3) 0.010(3) -0.010(4)
N13 0.128(9) 0.137(9) 0.073(5) 0.026(6) -0.033(6) -0.049(8)
N14 0.083(6) 0.089(6) 0.069(5) 0.009(4) 0.007(4) -0.002(5)
N15 0.107(8) 0.067(5) 0.077(5) 0.016(4) -0.011(5) 0.005(5)
N16 0.046(5) 0.123(8) 0.068(5) 0.002(5) 0.008(4) 0.003(5)
N17 0.078(6) 0.104(7) 0.085(6) -0.007(5) 0.025(5) 0.001(5)
N18 0.100(8) 0.119(8) 0.085(6) 0.027(6) 0.016(6) -0.011(6)
N19 0.109(8) 0.118(8) 0.055(4) 0.013(5) 0.025(5) 0.003(6)
N20 0.146(11) 0.106(8) 0.058(5) -0.003(5) -0.004(6) 0.045(7)
N21 0.199(15) 0.152(11) 0.060(6) 0.034(7) 0.034(8) 0.066(11)
N22 0.172(14) 0.165(12) 0.062(6) 0.020(7) 0.040(7) 0.039(10)
N23 0.132(12) 0.203(15) 0.094(8) 0.012(9) 0.023(8) 0.030(11)
N24 0.190(15) 0.214(15) 0.050(5) -0.009(7) 0.014(7) 0.082(13)
N25 0.196(17) 0.209(16) 0.079(7) -0.045(9) -0.024(9) 0.069(13)
N26 0.131(9) 0.087(6) 0.063(5) 0.000(5) 0.014(5) 0.026(6)
N27 0.078(6) 0.068(4) 0.069(4) 0.001(4) 0.005(4) 0.012(4)
N28 0.090(7) 0.093(6) 0.090(6) -0.015(5) -0.017(5) 0.007(5)
N29 0.065(5) 0.062(4) 0.104(6) 0.012(4) 0.000(5) -0.014(4)
N30 0.061(5) 0.113(7) 0.075(5) 0.011(5) 0.018(4) 0.014(5)
O1 0.135(9) 0.175(10) 0.088(5) -0.012(6) 0.049(6) -0.037(7)
O2 0.123(9) 0.124(8) 0.174(11) 0.048(9) -0.008(9) 0.002(7)
O3 0.239(16) 0.162(11) 0.122(8) -0.032(8) -0.022(9) 0.077(11)
O11 0.137(9) 0.103(6) 0.111(6) 0.026(5) 0.021(6) -0.024(6)
O12 0.200(13) 0.112(8) 0.131(8) 0.036(6) 0.068(8) 0.036(8)
O13 0.103(7) 0.120(7) 0.102(6) 0.008(5) 0.030(5) 0.001(5)
O21 0.093(7) 0.140(8) 0.118(7) 0.015(6) -0.010(5) 0.019(6)
O22 0.116(9) 0.220(13) 0.131(8) -0.070(9) -0.028(7) 0.063(9)
O23 0.196(12) 0.078(5) 0.146(9) 0.004(6) -0.054(8) -0.009(7)
F11 0.118(10) 0.211(13) 0.37(2) 0.147(15) -0.047(11) -0.030(9)
F12 0.33(3) 0.212(15) 0.167(12) -0.017(11) 0.026(13) -0.079(16)
F13 0.241(15) 0.262(15) 0.183(11) 0.105(11) -0.070(10) -0.123(13)
F21 0.124(8) 0.151(8) 0.184(9) -0.061(7) 0.037(7) -0.014(6)
F22 0.154(9) 0.195(10) 0.108(6) -0.048(6) -0.027(6) 0.055(8)
F23 0.133(7) 0.099(5) 0.179(8) -0.010(5) 0.044(6) 0.027(5)
S1 0.088(2) 0.090(2) 0.131(3) 0.0147(19) 0.024(2) 0.0100(17)
S2 0.118(3) 0.117(3) 0.114(3) -0.029(2) -0.021(2) 0.032(2)
Ag1 0.0867(6) 0.1149(7) 0.0642(4) -0.0022(4) 0.0238(4) 0.0006(5)
Ag2 0.0646(4) 0.0943(5) 0.0513(3) 0.0008(3) 0.0048(3) -0.0025(4)
Ag3 0.1177(8) 0.0945(6) 0.0742(5) 0.0010(4) 0.0190(5) -0.0017(5)
Ag4 0.0847(6) 0.0967(6) 0.0596(4) 0.0088(4) 0.0185(4) -0.0003(4)
Ag5 0.1484(12) 0.2237(16) 0.0594(5) 0.0166(7) 0.0195(6) 0.0566(11)
Ag6 0.0710(5) 0.1136(6) 0.0574(4) -0.0059(4) 0.0058(3) -0.0164(4)
C70 0.083(6) 0.083(6) 0.083(6) -0.0002(10) 0.0018(10) 0.0003(10)
O4 0.187(10) 0.187(10) 0.187(10) -0.0003(10) 0.0040(10) 0.0000(10)
O4A 0.19(3) 0.15(2) 0.030(9) -0.008(11) -0.011(12) -0.01(2)

loop_
_atom_type_symbol
_atom_type_description
_atom_type_scat_dispersion_real
_atom_type_scat_dispersion_imag
_atom_type_scat_source
C C 0.0033 0.0016 'International Tables Vol C Tables 4.2.6.8 and 6.1.1.4'
H H 0.0000 0.0000 'International Tables Vol C Tables 4.2.6.8 and 6.1.1.4'
N N 0.0061 0.0033 'International Tables Vol C Tables 4.2.6.8 and 6.1.1.4'
O O 0.0106 0.0060 'International Tables Vol C Tables 4.2.6.8 and 6.1.1.4'
F F 0.0171 0.0103 'International Tables Vol C Tables 4.2.6.8 and 6.1.1.4'
S S 0.1246 0.1234 'International Tables Vol C Tables 4.2.6.8 and 6.1.1.4'
Ag Ag -0.8971 1.1015 'International Tables Vol C Tables 4.2.6.8 and 6.1.1.4'

loop_
_geom_angle_atom_site_label_1
_geom_angle_atom_site_label_2
_geom_angle_atom_site_label_3
_geom_angle
C2 C1 O1 113.1(14)
C2 C1 H1A 109.0
O1 C1 H1A 109.0
C2 C1 H1B 109.0
O1 C1 H1B 109.0
H1A C1 H1B 107.8
C3 C2 N1 122.5(16)
C3 C2 C1 116.6(14)
N1 C2 C1 120.7(13)
C2 C3 C4 119.3(15)
C2 C3 H3 120.4
C4 C3 H3 120.4
C3 C4 C5 118.7(16)
C3 C4 H4 120.7
C5 C4 H4 120.7
C6 C5 C4 118.2(16)
C6 C5 H5 120.9
C4 C5 H5 120.9
N1 C6 C5 123.8(12)
N1 C6 C7 120.9(12)
C5 C6 C7 115.1(14)
N2 C7 C6 118.0(12)
N2 C7 H7 121.0
C6 C7 H7 121.0
N3 C8 H8A 109.5
N3 C8 H8B 109.5
H8A C8 H8B 109.5
N3 C8 H8C 109.5
H8A C8 H8C 109.5
H8B C8 H8C 109.5
N4 C9 N3 117.7(9)
N4 C9 C10 122.2(10)
N3 C9 C10 120.1(10)
C11 C10 C9 116.4(10)
C11 C10 H10 121.8
C9 C10 H10 121.8
N6 C11 N5 118.5(9)
N6 C11 C10 118.5(10)
N5 C11 C10 122.9(9)
N4 C12 N5 126.4(9)
N4 C12 C13 117.0(8)
N5 C12 C13 116.6(9)
C12 C13 H13A 109.5
C12 C13 H13B 109.5
H13A C13 H13B 109.5
C12 C13 H13C 109.5
H13A C13 H13C 109.5
H13B C13 H13C 109.5
N6 C14 H14A 109.5
N6 C14 H14B 109.5
H14A C14 H14B 109.5
N6 C14 H14C 109.5
H14A C14 H14C 109.5
H14B C14 H14C 109.5
N7 C15 C16 116.3(10)
N7 C15 H15 121.8
C16 C15 H15 121.8
N8 C16 C17 121.3(11)
N8 C16 C15 117.4(8)
C17 C16 C15 121.4(11)
C16 C17 C18 118.0(11)
C16 C17 H17 121.0
C18 C17 H17 121.0
C19 C18 C17 120.4(10)
C19 C18 H18 119.8
C17 C18 H18 119.8
C18 C19 C20 118.4(11)
C18 C19 H19 120.8
C20 C19 H19 120.8
N8 C20 C19 121.0(10)
N8 C20 C21 116.5(9)
C19 C20 C21 122.5(11)
N9 C21 C20 116.5(11)
N9 C21 H21 121.8
C20 C21 H21 121.8
N10 C22 H22A 109.5
N10 C22 H22B 109.5
H22A C22 H22B 109.5
N10 C22 H22C 109.5
H22A C22 H22C 109.5
H22B C22 H22C 109.5
N11 C23 N10 119.5(8)
N11 C23 C24 119.8(9)
N10 C23 C24 120.7(10)
C25 C24 C23 115.0(11)
C25 C24 H24 122.5
C23 C24 H24 122.5
N12 C25 C24 125.1(10)
N12 C25 N13 117.4(9)
C24 C25 N13 117.5(11)
N11 C26 N12 127.0(10)
N11 C26 C27 115.8(9)
N12 C26 C27 117.1(8)
C26 C27 H27A 109.5
C26 C27 H27B 109.5
H27A C27 H27B 109.5
C26 C27 H27C 109.5
H27A C27 H27C 109.5
H27B C27 H27C 109.5
N13 C28 H28A 109.5
N13 C28 H28B 109.5
H28A C28 H28B 109.5
N13 C28 H28C 109.5
H28A C28 H28C 109.5
H28B C28 H28C 109.5
N14 C29 C30 120.1(11)
N14 C29 H29 120.0
C30 C29 H29 120.0
C31 C30 N15 123.4(12)
C31 C30 C29 118.7(13)
N15 C30 C29 117.9(9)
C30 C31 C32 118.5(15)
C30 C31 H31 120.7
C32 C31 H31 120.7
C33 C32 C31 119.1(14)
C33 C32 H32 120.5
C31 C32 H32 120.5
C32 C33 C34 119.2(14)
C32 C33 H33 120.4
C34 C33 H33 120.4
N15 C34 C33 121.4(15)
N15 C34 C35 124.1(15)
C33 C34 C35 114.4(15)
O2 C35 C34 109.5(17)
O2 C35 H35A 109.8
C34 C35 H35A 109.8
O2 C35 H35B 109.8
C34 C35 H35B 109.8
H35A C35 H35B 108.2
O3 C36 C37 111.4(11)
O3 C36 H36A 109.3
C37 C36 H36A 109.3
O3 C36 H36B 109.3
C37 C36 H36B 109.3
H36A C36 H36B 108.0
N16 C37 C38 120.1(12)
N16 C37 C36 117.2(10)
C38 C37 C36 122.7(12)
C39 C38 C37 120.7(12)
C39 C38 H38 119.7
C37 C38 H38 119.7
C40 C39 C38 116.2(11)
C40 C39 H39 121.9
C38 C39 H39 121.9
C39 C40 C41 124.0(13)
C39 C40 H40 118.0
C41 C40 H40 118.0
N16 C41 C40 119.1(12)
N16 C41 C42 120.6(11)
C40 C41 C42 120.2(12)
N17 C42 C41 120.1(13)
N17 C42 H42 120.0
C41 C42 H42 120.0
N18 C43 H43A 109.5
N18 C43 H43B 109.5
H43A C43 H43B 109.5
N18 C43 H43C 109.5
H43A C43 H43C 109.5
H43B C43 H43C 109.5
N19 C44 C45 122.5(15)
N19 C44 N18 117.7(10)
C45 C44 N18 119.8(14)
C46 C45 C44 115.8(16)
C46 C45 H45 122.1
C44 C45 H45 122.1
N20 C46 C45 123.6(13)
N20 C46 N21 115.7(18)
C45 C46 N21 120.7(18)
N19 C47 N20 122.7(14)
N19 C47 C48 118.3(12)
N20 C47 C48 118.9(13)
C47 C48 H48A 109.5
C47 C48 H48B 109.5
H48A C48 H48B 109.5
C47 C48 H48C 109.5
H48A C48 H48C 109.5
H48B C48 H48C 109.5
N21 C49 H49A 109.5
N21 C49 H49B 109.5
H49A C49 H49B 109.5
N21 C49 H49C 109.5
H49A C49 H49C 109.5
H49B C49 H49C 109.5
N22 C50 C51 107(2)
N22 C50 H50 126.4
C51 C50 H50 126.4
N23 C51 C50 126.6(19)
N23 C51 C52 113(2)
C50 C51 C52 120(2)
C53 C52 C51 121(3)
C53 C52 H52 119.4
C51 C52 H52 119.4
C52 C53 C54 118(3)
C52 C53 H53 120.8
C54 C53 H53 120.8
C53 C54 C55 124(3)
C53 C54 H54 117.8
C55 C54 H54 117.8
N23 C55 C56 120(2)
N23 C55 C54 114(2)
C56 C55 C54 125(2)
N24 C56 C55 117(2)
N24 C56 H56 121.4
C55 C56 H56 121.4
N25 C57 H57A 109.5
N25 C57 H57B 109.5
H57A C57 H57B 109.5
N25 C57 H57C 109.5
H57A C57 H57C 109.5
H57B C57 H57C 109.5
C59 C58 N26 120.7(11)
C59 C58 N25 123.8(17)
N26 C58 N25 115.5(16)
C58 C59 C60 120.8(13)
C58 C59 H59 119.6
C60 C59 H59 119.6
C59 C60 N28 122.2(12)
C59 C60 N27 119.1(12)
N28 C60 N27 118.7(9)
N26 C61 N27 125.6(12)
N26 C61 C62 117.5(11)
N27 C61 C62 116.7(9)
C61 C62 H62A 109.5
C61 C62 H62B 109.5
H62A C62 H62B 109.5
C61 C62 H62C 109.5
H62A C62 H62C 109.5
H62B C62 H62C 109.5
N28 C63 H63A 109.5
N28 C63 H63B 109.5
H63A C63 H63B 109.5
N28 C63 H63C 109.5
H63A C63 H63C 109.5
H63B C63 H63C 109.5
N29 C64 C65 120.0(12)
N29 C64 H64 120.0
C65 C64 H64 120.0
N30 C65 C66 121.7(12)
N30 C65 C64 120.2(11)
C66 C65 C64 118.1(13)
C67 C66 C65 120.3(15)
C67 C66 H66 119.8
C65 C66 H66 119.8
C66 C67 C68 115.6(15)
C66 C67 H67 122.2
C68 C67 H67 122.2
C67 C68 C69 123.8(16)
C67 C68 H68 118.1
C69 C68 H68 118.1
C70A C69 N30 122(2)
C70A C69 C68 118(2)
N30 C69 C68 120.3(16)
C70A C69 C70 6(2)
N30 C69 C70 116.3(12)
C68 C69 C70 123.4(14)
F11 C71 F12 114(3)
F11 C71 F13 105(2)
F12 C71 F13 106(3)
F11 C71 S1 109(2)
F12 C71 S1 113(2)
F13 C71 S1 109(2)
F23 C72 F22 110.0(15)
F23 C72 F21 106.9(13)
F22 C72 F21 105.5(17)
F23 C72 S2 112.8(14)
F22 C72 S2 110.2(11)
F21 C72 S2 111.2(12)
C6 N1 C2 117.3(12)
C6 N1 Ag1 123.0(8)
C2 N1 Ag1 119.3(10)
C7 N2 N3 119.2(10)
C7 N2 Ag4 124.0(7)
N3 N2 Ag4 110.6(7)
N2 N3 C9 118.5(9)
N2 N3 C8 118.9(10)
C9 N3 C8 122.1(9)
C12 N4 C9 116.7(8)
C12 N4 Ag4 121.6(6)
C9 N4 Ag4 121.7(7)
C12 N5 C11 115.2(9)
C12 N5 Ag2 123.9(7)
C11 N5 Ag2 119.1(6)
C11 N6 N7 115.2(8)
C11 N6 C14 127.6(9)
N7 N6 C14 117.2(8)
C15 N7 N6 123.0(9)
C15 N7 Ag2 119.6(8)
N6 N7 Ag2 116.7(5)
C20 N8 C16 120.9(8)
C20 N8 Ag2 120.3(6)
C16 N8 Ag2 118.7(7)
C21 N9 N10 125.0(10)
C21 N9 Ag2 119.2(8)
N10 N9 Ag2 114.6(6)
C23 N10 N9 115.5(9)
C23 N10 C22 126.1(9)
N9 N10 C22 118.3(8)
C26 N11 C23 118.7(8)
C26 N11 Ag2 120.3(7)
C23 N11 Ag2 112.4(6)
C25 N12 C26 114.2(8)
C25 N12 Ag6 124.6(6)
C26 N12 Ag6 121.1(7)
N14 N13 C25 115.8(10)
N14 N13 C28 121.7(10)
C25 N13 C28 122.6(10)
C29 N14 N13 118.1(10)
C34 N15 C30 118.2(11)
C34 N15 Ag3 117.6(9)
C30 N15 Ag3 123.0(7)
C41 N16 C37 119.9(10)
C41 N16 Ag1 118.9(8)
C37 N16 Ag1 121.2(8)
C42 N17 N18 118.4(11)
C42 N17 Ag4 122.7(8)
N18 N17 Ag4 108.3(8)
N17 N18 C44 116.9(11)
N17 N18 C43 122.5(11)
C44 N18 C43 120.4(10)
C47 N19 C44 117.3(11)
C47 N19 Ag4 119.4(9)
C44 N19 Ag4 123.2(8)
C46 N20 C47 117.4(13)
C46 N20 Ag5 117.7(10)
C47 N20 Ag5 117.1(11)
N22 N21 C46 116.2(18)
N22 N21 C49 121.2(12)
C46 N21 C49 122.1(17)
N21 N22 C50 116.7(18)
N21 N22 Ag5 117.4(9)
C50 N22 Ag5 121.8(14)
C55 N23 C51 128.3(18)
C55 N23 Ag5 115.9(15)
C51 N23 Ag5 115.1(14)
C56 N24 N25 123(2)
C56 N24 Ag5 118.5(17)
N25 N24 Ag5 118.1(8)
C58 N25 N24 114.5(17)
C58 N25 C57 121.7(19)
N24 N25 C57 123.0(14)
C61 N26 C58 116.6(11)
C61 N26 Ag5 121.5(10)
C58 N26 Ag5 120.9(8)
C61 N27 C60 116.8(9)
C61 N27 Ag6 122.6(8)
C60 N27 Ag6 120.5(7)
N29 N28 C60 115.1(9)
N29 N28 C63 122.7(12)
C60 N28 C63 121.5(11)
C64 N29 N28 115.9(10)
C64 N29 Ag6 123.9(8)
N28 N29 Ag6 112.8(7)
C69 N30 C65 117.9(11)
C69 N30 Ag3 120.2(10)
C65 N30 Ag3 121.8(8)
C1 O1 Ag1 114.3(9)
C1 O1 H1 122.8
Ag1 O1 H1 122.8
C35 O2 H2 109.5
C36 O3 H3A 109.5
O12 S1 O13 117.4(7)
O12 S1 O11 119.7(7)
O13 S1 O11 115.4(6)
O12 S1 C71 101.0(14)
O13 S1 C71 94.9(11)
O11 S1 C71 101.4(9)
O23 S2 O22 111.8(9)
O23 S2 O21 117.2(7)
O22 S2 O21 114.8(8)
O23 S2 C72 104.5(8)
O22 S2 C72 102.7(8)
O21 S2 C72 103.7(8)
N16 Ag1 N1 154.1(4)
N16 Ag1 O1 131.0(4)
N1 Ag1 O1 71.9(4)
N16 Ag1 Ag4 85.0(2)
N1 Ag1 Ag4 75.7(3)
O1 Ag1 Ag4 105.6(3)
N5 Ag2 N8 129.2(3)
N5 Ag2 N7 65.8(3)
N8 Ag2 N7 66.7(3)
N5 Ag2 N11 106.8(3)
N8 Ag2 N11 123.8(3)
N7 Ag2 N11 153.6(3)
N5 Ag2 N9 155.4(3)
N8 Ag2 N9 65.8(3)
N7 Ag2 N9 132.5(3)
N11 Ag2 N9 64.2(3)
N15 Ag3 N30 157.7(4)
N15 Ag3 O4 128.7(5)
N30 Ag3 O4 73.4(5)
N15 Ag3 Ag6 87.4(3)
N30 Ag3 Ag6 79.1(2)
O4 Ag3 Ag6 114.2(4)
N4 Ag4 N19 163.0(4)
N4 Ag4 N2 69.0(3)
N19 Ag4 N2 127.7(3)
N4 Ag4 N17 103.2(3)
N19 Ag4 N17 67.1(4)
N2 Ag4 N17 119.3(3)
N4 Ag4 Ag1 98.1(2)
N19 Ag4 Ag1 88.3(3)
N2 Ag4 Ag1 64.4(2)
N17 Ag4 Ag1 57.2(2)
N26 Ag5 N24 63.8(4)
N26 Ag5 N23 126.5(5)
N24 Ag5 N23 67.0(5)
N26 Ag5 N20 109.6(4)
N24 Ag5 N20 159.0(5)
N23 Ag5 N20 123.8(5)
N26 Ag5 N22 156.4(4)
N24 Ag5 N22 132.4(4)
N23 Ag5 N22 65.4(5)
N20 Ag5 N22 61.4(4)
N27 Ag6 N12 159.8(3)
N27 Ag6 N29 69.3(3)
N12 Ag6 N29 130.3(3)
N27 Ag6 Ag3 100.1(2)
N12 Ag6 Ag3 87.4(2)
N29 Ag6 Ag3 63.6(2)
O4 C70 C69 115.3(7)
O4 C70 H70A 108.4
C69 C70 H70A 108.4
O4 C70 H70B 108.4
C69 C70 H70B 108.4
H70A C70 H70B 107.5
C70 O4 Ag3 112.0(5)
C70 O4 H4A 124.0
Ag3 O4 H4A 124.0
C69 C70A O4A 129(4)
C69 C70A H70C 105.1
O4A C70A H70C 105.1
C69 C70A H70D 105.1
O4A C70A H70D 105.1
H70C C70A H70D 105.9
C70A O4A H4A1 109.5

loop_
_geom_bond_atom_site_label_1
_geom_bond_atom_site_label_2
_geom_bond_distance
C1 C2 1.50(2)
C1 O1 1.508(19)
C1 H1A 0.9700
C1 H1B 0.9700
C2 C3 1.35(2)
C2 N1 1.352(15)
C3 C4 1.36(3)
C3 H3 0.9300
C4 C5 1.39(2)
C4 H4 0.9300
C5 C6 1.359(18)
C5 H5 0.9300
C6 N1 1.309(18)
C6 C7 1.498(17)
C7 N2 1.306(14)
C7 H7 0.9300
C8 N3 1.394(16)
C8 H8A 0.9600
C8 H8B 0.9600
C8 H8C 0.9600
C9 N4 1.341(13)
C9 N3 1.387(13)
C9 C10 1.389(13)
C10 C11 1.384(15)
C10 H10 0.9300
C11 N6 1.358(12)
C11 N5 1.359(13)
C12 N4 1.341(13)
C12 N5 1.346(11)
C12 C13 1.453(14)
C13 H13A 0.9600
C13 H13B 0.9600
C13 H13C 0.9600
C14 N6 1.449(14)
C14 H14A 0.9600
C14 H14B 0.9600
C14 H14C 0.9600
C15 N7 1.295(12)
C15 C16 1.458(16)
C15 H15 0.9300
C16 N8 1.351(14)
C16 C17 1.392(13)
C17 C18 1.407(17)
C17 H17 0.9300
C18 C19 1.363(17)
C18 H18 0.9300
C19 C20 1.424(14)
C19 H19 0.9300
C20 N8 1.325(14)
C20 C21 1.463(15)
C21 N9 1.274(12)
C21 H21 0.9300
C22 N10 1.467(16)
C22 H22A 0.9600
C22 H22B 0.9600
C22 H22C 0.9600
C23 N11 1.341(13)
C23 N10 1.356(12)
C23 C24 1.404(14)
C24 C25 1.395(15)
C24 H24 0.9300
C25 N12 1.316(14)
C25 N13 1.431(14)
C26 N11 1.304(12)
C26 N12 1.330(12)
C26 C27 1.500(16)
C27 H27A 0.9600
C27 H27B 0.9600
C27 H27C 0.9600
C28 N13 1.511(19)
C28 H28A 0.9600
C28 H28B 0.9600
C28 H28C 0.9600
C29 N14 1.302(13)
C29 C30 1.433(16)
C29 H29 0.9300
C30 C31 1.341(14)
C30 N15 1.374(16)
C31 C32 1.41(2)
C31 H31 0.9300
C32 C33 1.37(2)
C32 H32 0.9300
C33 C34 1.41(2)
C33 H33 0.9300
C34 N15 1.337(17)
C34 C35 1.44(2)
C35 O2 1.28(2)
C35 H35A 0.9700
C35 H35B 0.9700
C36 O3 1.384(16)
C36 C37 1.502(19)
C36 H36A 0.9700
C36 H36B 0.9700
C37 N16 1.345(16)
C37 C38 1.406(16)
C38 C39 1.392(18)
C38 H38 0.9300
C39 C40 1.314(16)
C39 H39 0.9300
C40 C41 1.406(16)
C40 H40 0.9300
C41 N16 1.334(15)
C41 C42 1.443(17)
C42 N17 1.292(14)
C42 H42 0.9300
C43 N18 1.476(18)
C43 H43A 0.9600
C43 H43B 0.9600
C43 H43C 0.9600
C44 N19 1.334(17)
C44 C45 1.382(16)
C44 N18 1.405(18)
C45 C46 1.35(2)
C45 H45 0.9300
C46 N20 1.31(2)
C46 N21 1.421(16)
C47 N19 1.330(17)
C47 N20 1.371(16)
C47 C48 1.48(2)
C48 H48A 0.9600
C48 H48B 0.9600
C48 H48C 0.9600
C49 N21 1.45(2)
C49 H49A 0.9600
C49 H49B 0.9600
C49 H49C 0.9600
C50 N22 1.314(19)
C50 C51 1.51(3)
C50 H50 0.9300
C51 N23 1.34(2)
C51 C52 1.58(3)
C52 C53 1.30(3)
C52 H52 0.9300
C53 C54 1.32(3)
C53 H53 0.9300
C54 C55 1.51(3)
C54 H54 0.9300
C55 N23 1.29(2)
C55 C56 1.47(3)
C56 N24 1.27(2)
C56 H56 0.9300
C57 N25 1.47(2)
C57 H57A 0.9600
C57 H57B 0.9600
C57 H57C 0.9600
C58 C59 1.36(2)
C58 N26 1.371(19)
C58 N25 1.392(16)
C59 C60 1.375(15)
C59 H59 0.9300
C60 N28 1.381(16)
C60 N27 1.392(15)
C61 N26 1.345(13)
C61 N27 1.351(14)
C61 C62 1.470(17)
C62 H62A 0.9600
C62 H62B 0.9600
C62 H62C 0.9600
C63 N28 1.449(16)
C63 H63A 0.9600
C63 H63B 0.9600
C63 H63C 0.9600
C64 N29 1.287(16)
C64 C65 1.477(18)
C64 H64 0.9300
C65 N30 1.326(15)
C65 C66 1.439(17)
C66 C67 1.33(2)
C66 H66 0.9300
C67 C68 1.33(2)
C67 H67 0.9300
C68 C69 1.405(19)
C68 H68 0.9300
C69 C70A 1.14(5)
C69 N30 1.305(15)
C69 C70 1.61(2)
C71 F11 1.33(3)
C71 F12 1.36(5)
C71 F13 1.36(2)
C71 S1 1.86(3)
C72 F23 1.309(18)
C72 F22 1.36(2)
C72 F21 1.36(2)
C72 S2 1.790(18)
N1 Ag1 2.332(11)
N2 N3 1.353(12)
N2 Ag4 2.488(10)
N4 Ag4 2.222(8)
N5 Ag2 2.341(8)
N6 N7 1.385(12)
N7 Ag2 2.437(9)
N8 Ag2 2.392(7)
N9 N10 1.357(12)
N9 Ag2 2.458(9)
N11 Ag2 2.443(8)
N12 Ag6 2.234(7)
N13 N14 1.343(13)
N15 Ag3 2.220(9)
N16 Ag1 2.252(9)
N17 N18 1.349(14)
N17 Ag4 2.583(10)
N19 Ag4 2.232(8)
N20 Ag5 2.476(12)
N21 N22 1.30(2)
N22 Ag5 2.564(15)
N23 Ag5 2.459(13)
N24 N25 1.40(3)
N24 Ag5 2.446(17)
N26 Ag5 2.417(11)
N27 Ag6 2.202(8)
N28 N29 1.370(13)
N29 Ag6 2.462(8)
N30 Ag3 2.257(9)
O1 Ag1 2.435(9)
O1 H1 0.9300
O2 H2 0.8200
O3 H3A 0.8200
O11 S1 1.455(9)
O12 S1 1.366(12)
O13 S1 1.405(9)
O21 S2 1.455(10)
O22 S2 1.447(12)
O23 S2 1.406(12)
Ag1 Ag4 2.9665(14)
Ag3 O4 2.419(16)
Ag3 Ag6 2.9511(15)
C70 O4 1.3715
C70 H70A 0.9700
C70 H70B 0.9700
O4 H4A 0.9300
C70A O4A 1.41(4)
C70A H70C 0.9700
C70A H70D 0.9700
O4A H4A1 0.8200

loop_
_platon_squeeze_void_nr
_platon_squeeze_void_average_x
_platon_squeeze_void_average_y
_platon_squeeze_void_average_z
_platon_squeeze_void_volume
_platon_squeeze_void_count_electrons
1 0.004 0.500 0.000 4339.2 1002.7
2 0.394 0.000 0.500 4321.1 1004.3
3 0.010 0.500 0.000 3907.3 172.4
4 0.408 0.000 0.500 3907.3 172.4
